data_4068060
loop_
_publ_author_name
'Liang, Lan-Chang'
'Hung, Yu-Ting'
'Huang, Yu-Lun'
'Chien, Pin-Shu'
'Lee, Pei-Ying'
'Chen, Wei-Chen'

_publ_section_title
;
 Divergent Carbonylation Reactivity Preferences of Nickel Complexes
 Containing Amido Pincer Ligands: Migratory Insertion versus Reductive
 Elimination
;
_journal_issue 2
_journal_name_full Organometallics
_journal_page_first 700
_journal_paper_doi 10.1021/om201041z
_journal_volume 31
_journal_year 2012
_chemical_formula_moiety 'C47 H39 N Ni O3 P2'
_chemical_formula_sum 'C47 H39 N Ni O3 P2'
_chemical_formula_weight 786.44
_chemical_name_systematic
;
 ?
;
_space_group_IT_number 14
_symmetry_cell_setting monoclinic
_symmetry_space_group_name_Hall '-P 2yn'
_symmetry_space_group_name_H-M 'P 1 21/n 1'
_atom_sites_solution_hydrogens geom
_atom_sites_solution_primary direct
_atom_sites_solution_secondary difmap
_audit_creation_method SHELXL-97
_cell_angle_alpha 90.00
_cell_angle_beta 76.16
_cell_angle_gamma 90.00
_cell_formula_units_Z 4
_cell_length_a 10.8040(3)
_cell_length_b 16.4960(11)
_cell_length_c 22.5790(5)
_cell_measurement_reflns_used 8659
_cell_measurement_temperature 200(2)
_cell_measurement_theta_max 25.35
_cell_measurement_theta_min 2.037
_cell_volume 3907.3(3)
_computing_cell_refinement 'HKL Scalepack (Otwinowski & Minor 1997)'
_computing_data_collection 'Collect (Nonius BV, 1997-2000)'
_computing_data_reduction 'HKL Denzo and Scalepack (Otwinowski & Minor 19'
_computing_molecular_graphics 'Ortep-3 for Windows (Farrugia, 1997)'
_computing_publication_material 'WinGX publication routines (Farrugia, 1999)'
_computing_structure_refinement 'SHELXL-97 (Sheldrick, 1997)'
_computing_structure_solution 'SHELXS-86 (Sheldrick, 1986)'
_diffrn_ambient_temperature 200(2)
_diffrn_detector_area_resol_mean 9
_diffrn_measured_fraction_theta_full 0.902
_diffrn_measured_fraction_theta_max 0.902
_diffrn_measurement_device_type KappaCCD
_diffrn_measurement_method 'CCD rotation images, thick slices'
_diffrn_radiation_monochromator graphite
_diffrn_radiation_source 'fine-focus sealed tube'
_diffrn_radiation_type MoK\a
_diffrn_radiation_wavelength 0.71073
_diffrn_reflns_av_R_equivalents 0.0472
_diffrn_reflns_av_sigmaI/netI 0.0636
_diffrn_reflns_limit_h_max 9
_diffrn_reflns_limit_h_min -12
_diffrn_reflns_limit_k_max 15
_diffrn_reflns_limit_k_min -19
_diffrn_reflns_limit_l_max 27
_diffrn_reflns_limit_l_min -17
_diffrn_reflns_number 11406
_diffrn_reflns_theta_full 25.32
_diffrn_reflns_theta_max 25.32
_diffrn_reflns_theta_min 2.23
_exptl_absorpt_coefficient_mu 0.622
_exptl_absorpt_correction_T_max 0.894
_exptl_absorpt_correction_T_min 0.804
_exptl_absorpt_correction_type multi-scan
_exptl_crystal_colour yellow
_exptl_crystal_density_diffrn 1.337
_exptl_crystal_density_method 'not measured'
_exptl_crystal_description prism
_exptl_crystal_F_000 1640
_exptl_crystal_size_max 0.35
_exptl_crystal_size_mid 0.28
_exptl_crystal_size_min 0.18
_refine_diff_density_max 0.384
_refine_diff_density_min -0.420
_refine_diff_density_rms 0.115
_refine_ls_extinction_coef 0.0006(3)
_refine_ls_extinction_expression Fc^*^=kFc[1+0.001xFc^2^\l^3^/sin(2\q)]^-1/4^
_refine_ls_extinction_method SHELXL
_refine_ls_goodness_of_fit_ref 1.029
_refine_ls_hydrogen_treatment constr
_refine_ls_matrix_type full
_refine_ls_number_parameters 488
_refine_ls_number_reflns 6427
_refine_ls_number_restraints 0
_refine_ls_restrained_S_all 1.029
_refine_ls_R_factor_all 0.0673
_refine_ls_R_factor_gt 0.0426
_refine_ls_shift/su_max 0.001
_refine_ls_shift/su_mean 0.000
_refine_ls_structure_factor_coef Fsqd
_refine_ls_weighting_details 'calc w=1/[\s^2^(Fo^2^)+(0.0583P)^2^+0.8294P] where P=(Fo^2^+2Fc^2^)/3'
_refine_ls_weighting_scheme calc
_refine_ls_wR_factor_gt 0.1026
_refine_ls_wR_factor_ref 0.1166
_reflns_number_gt 4821
_reflns_number_total 6427
_reflns_threshold_expression >2sigma(I)
_cod_data_source_file om201041z_si_002.cif
_cod_data_source_block 5630_8a
_cod_original_cell_volume 3907.2(3)
_cod_original_sg_symbol_H-M 'P 21/n'
_cod_database_code 4068060

loop_
_symmetry_equiv_pos_as_xyz
'x, y, z'
'-x+1/2, y+1/2, -z+1/2'
'-x, -y, -z'
'x-1/2, -y-1/2, z-1/2'

loop_
_atom_site_label
_atom_site_type_symbol
_atom_site_fract_x
_atom_site_fract_y
_atom_site_fract_z
_atom_site_U_iso_or_equiv
_atom_site_adp_type
_atom_site_occupancy
_atom_site_symmetry_multiplicity
_atom_site_calc_flag
_atom_site_refinement_flags
Ni1 Ni 0.11644(4) 0.20864(2) 0.490395(15) 0.02523(14) Uani 1 1 d .
P1 P 0.09311(7) 0.23312(4) 0.58892(3) 0.02439(19) Uani 1 1 d .
P2 P 0.31170(7) 0.24133(5) 0.43951(3) 0.0256(2) Uani 1 1 d .
O1 O 0.0580(2) 0.04944(14) 0.44877(10) 0.0479(6) Uani 1 1 d .
O2 O -0.0505(3) 0.32543(16) 0.45111(13) 0.0627(8) Uani 1 1 d .
O3 O 0.4353(2) 0.07146(12) 0.46520(9) 0.0368(5) Uani 1 1 d .
N1 N 0.3555(2) 0.14091(14) 0.55259(10) 0.0254(5) Uani 1 1 d .
C1 C 0.0825(3) 0.10946(19) 0.46915(13) 0.0302(7) Uani 1 1 d .
C2 C 0.0149(3) 0.27980(19) 0.46736(15) 0.0371(8) Uani 1 1 d .
C3 C -0.0714(3) 0.21302(17) 0.63148(12) 0.0255(6) Uani 1 1 d .
C4 C -0.1226(3) 0.13809(18) 0.62207(13) 0.0334(7) Uani 1 1 d .
H4 H -0.0737 0.1015 0.5924 0.040 Uiso 1 1 d R
C5 C -0.2423(3) 0.1156(2) 0.65529(14) 0.0417(8) Uani 1 1 d .
H5 H -0.2747 0.0629 0.6491 0.050 Uiso 1 1 d R
C6 C -0.3142(3) 0.1680(2) 0.69760(14) 0.0415(8) Uani 1 1 d .
H6 H -0.3985 0.1532 0.7197 0.050 Uiso 1 1 d R
C7 C -0.2649(3) 0.2426(2) 0.70712(14) 0.0411(8) Uani 1 1 d .
H7 H -0.3132 0.2796 0.7366 0.049 Uiso 1 1 d R
C8 C -0.1447(3) 0.2652(2) 0.67469(14) 0.0342(7) Uani 1 1 d .
H8 H -0.1112 0.3172 0.6819 0.041 Uiso 1 1 d R
C9 C 0.1201(3) 0.33998(17) 0.60427(12) 0.0273(7) Uani 1 1 d .
C10 C 0.2264(3) 0.36551(19) 0.62355(14) 0.0360(8) Uani 1 1 d .
H10 H 0.2826 0.3260 0.6343 0.043 Uiso 1 1 d R
C11 C 0.2526(4) 0.4475(2) 0.62779(15) 0.0460(9) Uani 1 1 d .
H11 H 0.3268 0.4644 0.6409 0.055 Uiso 1 1 d R
C12 C 0.1718(4) 0.50501(19) 0.61341(15) 0.0436(9) Uani 1 1 d .
H12 H 0.1903 0.5615 0.6168 0.052 Uiso 1 1 d R
C13 C 0.0655(4) 0.48128(19) 0.59413(14) 0.0420(9) Uani 1 1 d .
H13 H 0.0098 0.5219 0.5845 0.050 Uiso 1 1 d R
C14 C 0.0404(3) 0.39902(18) 0.58889(13) 0.0364(8) Uani 1 1 d .
H14 H -0.0329 0.3822 0.5749 0.044 Uiso 1 1 d R
C15 C 0.1783(3) 0.17960(17) 0.63913(12) 0.0262(6) Uani 1 1 d .
C16 C 0.1245(3) 0.17603(18) 0.70226(13) 0.0319(7) Uani 1 1 d .
H16 H 0.0486 0.2064 0.7194 0.038 Uiso 1 1 d R
C17 C 0.1784(3) 0.1298(2) 0.74030(14) 0.0384(8) Uani 1 1 d .
H17 H 0.1406 0.1286 0.7833 0.046 Uiso 1 1 d R
C18 C 0.2877(3) 0.08562(19) 0.71705(14) 0.0395(8) Uani 1 1 d .
H18 H 0.3225 0.0511 0.7432 0.047 Uiso 1 1 d R
C19 C 0.3446(3) 0.09002(18) 0.65520(13) 0.0325(7) Uani 1 1 d .
H19 H 0.4230 0.0615 0.6392 0.039 Uiso 1 1 d R
C20 C 0.2917(3) 0.13665(17) 0.61654(12) 0.0265(7) Uani 1 1 d .
C21 C 0.3646(3) 0.07238(18) 0.51561(13) 0.0291(7) Uani 1 1 d .
C22 C 0.2793(3) 0.00225(18) 0.54119(14) 0.0372(8) Uani 1 1 d .
H22A H 0.3065 -0.0220 0.5746 0.045 Uiso 1 1 d R
H22B H 0.1937 0.0220 0.5552 0.045 Uiso 1 1 d R
C23 C 0.2782(3) -0.0629(2) 0.49430(17) 0.0517(10) Uani 1 1 d .
H23A H 0.2213 -0.1055 0.5127 0.062 Uiso 1 1 d R
H23B H 0.3626 -0.0845 0.4800 0.062 Uiso 1 1 d R
H23C H 0.2498 -0.0404 0.4606 0.062 Uiso 1 1 d R
C24 C 0.4408(3) 0.20835(17) 0.53310(13) 0.0272(7) Uani 1 1 d .
C25 C 0.5279(3) 0.22733(19) 0.56728(14) 0.0333(7) Uani 1 1 d .
H25 H 0.5266 0.1973 0.6038 0.040 Uiso 1 1 d R
C26 C 0.6163(3) 0.2879(2) 0.54934(15) 0.0452(9) Uani 1 1 d .
H26 H 0.6750 0.3011 0.5738 0.054 Uiso 1 1 d R
C27 C 0.6197(3) 0.3303(2) 0.49613(16) 0.0475(9) Uani 1 1 d .
H27 H 0.6848 0.3703 0.4826 0.057 Uiso 1 1 d R
C28 C 0.5304(3) 0.3137(2) 0.46314(14) 0.0395(8) Uani 1 1 d .
H28 H 0.5306 0.3449 0.4272 0.047 Uiso 1 1 d R
C29 C 0.4383(3) 0.25344(18) 0.48064(13) 0.0290(7) Uani 1 1 d .
C30 C 0.3829(3) 0.18013(18) 0.37195(12) 0.0275(7) Uani 1 1 d .
C31 C 0.5133(3) 0.17110(19) 0.34982(13) 0.0369(8) Uani 1 1 d .
H31 H 0.5703 0.1985 0.3699 0.044 Uiso 1 1 d R
C32 C 0.5620(3) 0.1240(2) 0.29878(14) 0.0419(8) Uani 1 1 d .
H32 H 0.6523 0.1165 0.2843 0.050 Uiso 1 1 d R
C33 C 0.4806(3) 0.08539(19) 0.26914(14) 0.0412(9) Uani 1 1 d .
H33 H 0.5151 0.0537 0.2333 0.049 Uiso 1 1 d R
C34 C 0.3504(3) 0.09417(18) 0.29063(12) 0.0367(8) Uani 1 1 d .
H34 H 0.2939 0.0668 0.2703 0.044 Uiso 1 1 d R
C35 C 0.3017(3) 0.14161(18) 0.34178(12) 0.0316(7) Uani 1 1 d .
H35 H 0.2112 0.1480 0.3563 0.038 Uiso 1 1 d R
C36 C 0.3082(3) 0.34258(17) 0.40619(12) 0.0278(7) Uani 1 1 d .
C37 C 0.3183(3) 0.35517(19) 0.34460(13) 0.0379(8) Uani 1 1 d .
H37 H 0.3341 0.3101 0.3169 0.045 Uiso 1 1 d R
C38 C 0.3031(4) 0.4314(2) 0.32217(16) 0.0496(9) Uani 1 1 d .
H38 H 0.3118 0.4390 0.2792 0.059 Uiso 1 1 d R
C39 C 0.2785(4) 0.4972(2) 0.36043(16) 0.0498(10) Uani 1 1 d .
H39 H 0.2693 0.5501 0.3443 0.060 Uiso 1 1 d R
C40 C 0.2675(4) 0.4861(2) 0.42202(16) 0.0478(9) Uani 1 1 d .
H40 H 0.2477 0.5312 0.4495 0.057 Uiso 1 1 d R
C41 C 0.2815(3) 0.40944(19) 0.44488(14) 0.0404(8) Uani 1 1 d .
H41 H 0.2757 0.4022 0.4877 0.048 Uiso 1 1 d R
C42 C 0.4484(4) 0.3620(3) 0.72428(18) 0.0582(11) Uani 1 1 d .
H42 H 0.4661 0.3711 0.6811 0.070 Uiso 1 1 d R
C43 C 0.4648(4) 0.4227(3) 0.7628(2) 0.0648(12) Uani 1 1 d .
H43 H 0.4964 0.4743 0.7462 0.078 Uiso 1 1 d R
C44 C 0.4380(5) 0.4097(3) 0.8239(2) 0.0805(15) Uani 1 1 d .
H44 H 0.4499 0.4524 0.8509 0.097 Uiso 1 1 d R
C45 C 0.3949(5) 0.3336(4) 0.8466(2) 0.0878(17) Uani 1 1 d .
H45 H 0.3743 0.3247 0.8899 0.105 Uiso 1 1 d R
C46 C 0.3781(4) 0.2741(3) 0.8076(2) 0.0721(13) Uani 1 1 d .
H46 H 0.3499 0.2214 0.8233 0.087 Uiso 1 1 d R
C47 C 0.4048(4) 0.2890(3) 0.7467(2) 0.0578(11) Uani 1 1 d .
H47 H 0.3921 0.2462 0.7199 0.069 Uiso 1 1 d R

loop_
_atom_site_aniso_label
_atom_site_aniso_U_11
_atom_site_aniso_U_22
_atom_site_aniso_U_33
_atom_site_aniso_U_23
_atom_site_aniso_U_13
_atom_site_aniso_U_12
Ni1 0.0254(2) 0.0264(2) 0.0237(2) -0.00069(15) -0.00546(15) -0.00001(17)
P1 0.0240(4) 0.0248(4) 0.0239(4) -0.0011(3) -0.0049(3) 0.0027(3)
P2 0.0267(4) 0.0272(4) 0.0221(4) 0.0000(3) -0.0046(3) -0.0026(3)
O1 0.0635(18) 0.0337(13) 0.0486(14) -0.0035(11) -0.0177(12) -0.0119(12)
O2 0.0591(18) 0.0501(16) 0.088(2) 0.0104(14) -0.0364(16) 0.0148(14)
O3 0.0416(13) 0.0376(12) 0.0293(11) -0.0048(10) -0.0047(10) 0.0082(11)
N1 0.0234(13) 0.0276(13) 0.0253(12) -0.0018(10) -0.0063(10) 0.0010(11)
C1 0.0299(18) 0.0341(18) 0.0261(15) 0.0026(14) -0.0056(13) 0.0003(14)
C2 0.036(2) 0.0333(19) 0.0425(18) 0.0005(15) -0.0107(16) -0.0053(16)
C3 0.0242(16) 0.0311(16) 0.0229(14) 0.0006(12) -0.0086(12) 0.0023(13)
C4 0.0384(19) 0.0310(17) 0.0289(15) -0.0030(13) -0.0043(13) -0.0019(15)
C5 0.042(2) 0.044(2) 0.0387(18) 0.0040(15) -0.0090(15) -0.0149(17)
C6 0.0246(18) 0.063(2) 0.0348(18) 0.0025(16) -0.0036(14) -0.0054(17)
C7 0.0274(18) 0.060(2) 0.0339(17) -0.0065(16) -0.0029(14) 0.0080(17)
C8 0.0264(17) 0.0384(18) 0.0371(17) -0.0063(14) -0.0061(14) 0.0029(14)
C9 0.0296(17) 0.0256(16) 0.0243(14) -0.0032(12) -0.0018(13) 0.0027(13)
C10 0.039(2) 0.0305(17) 0.0397(17) -0.0023(14) -0.0114(15) 0.0010(15)
C11 0.048(2) 0.041(2) 0.050(2) -0.0043(16) -0.0138(17) -0.0128(18)
C12 0.057(2) 0.0246(17) 0.0431(19) -0.0023(15) 0.0000(17) -0.0051(17)
C13 0.053(2) 0.0293(18) 0.0417(19) 0.0044(15) -0.0076(17) 0.0061(16)
C14 0.041(2) 0.0316(17) 0.0380(17) -0.0001(14) -0.0124(15) 0.0039(15)
C15 0.0278(17) 0.0237(15) 0.0277(15) -0.0009(12) -0.0081(13) -0.0010(13)
C16 0.0303(18) 0.0352(17) 0.0294(16) -0.0007(14) -0.0054(13) 0.0018(14)
C17 0.042(2) 0.046(2) 0.0271(16) 0.0046(15) -0.0088(14) -0.0041(17)
C18 0.050(2) 0.0374(18) 0.0343(17) 0.0102(15) -0.0158(16) 0.0018(17)
C19 0.0310(18) 0.0322(17) 0.0354(17) -0.0002(14) -0.0102(14) 0.0070(14)
C20 0.0266(16) 0.0264(16) 0.0268(14) -0.0025(12) -0.0074(12) 0.0022(13)
C21 0.0262(17) 0.0309(17) 0.0332(17) -0.0024(13) -0.0129(14) 0.0074(13)
C22 0.0339(19) 0.0324(17) 0.0451(18) -0.0022(15) -0.0089(15) 0.0043(15)
C23 0.044(2) 0.039(2) 0.071(2) -0.0185(18) -0.0107(19) 0.0030(17)
C24 0.0242(16) 0.0268(15) 0.0291(15) -0.0036(13) -0.0033(13) 0.0028(13)
C25 0.0289(17) 0.0401(18) 0.0320(16) -0.0034(14) -0.0096(14) 0.0000(15)
C26 0.041(2) 0.057(2) 0.0422(19) -0.0037(17) -0.0191(16) -0.0112(18)
C27 0.040(2) 0.052(2) 0.052(2) 0.0052(17) -0.0132(17) -0.0208(18)
C28 0.038(2) 0.047(2) 0.0346(17) 0.0046(15) -0.0096(15) -0.0130(17)
C29 0.0234(16) 0.0342(17) 0.0272(15) -0.0043(13) -0.0018(13) -0.0014(14)
C30 0.0294(17) 0.0298(16) 0.0221(14) 0.0047(12) -0.0038(13) 0.0004(14)
C31 0.036(2) 0.0422(19) 0.0321(16) -0.0001(14) -0.0079(14) 0.0020(16)
C32 0.038(2) 0.046(2) 0.0359(17) -0.0019(16) 0.0032(15) 0.0113(17)
C33 0.057(2) 0.0323(18) 0.0297(17) -0.0027(14) -0.0017(16) 0.0086(17)
C34 0.055(2) 0.0324(17) 0.0223(15) -0.0007(13) -0.0080(15) -0.0068(16)
C35 0.0347(18) 0.0327(17) 0.0266(15) 0.0028(13) -0.0058(13) -0.0030(14)
C36 0.0263(17) 0.0279(16) 0.0287(15) 0.0015(13) -0.0058(13) -0.0032(13)
C37 0.051(2) 0.0319(18) 0.0311(16) -0.0017(14) -0.0106(15) -0.0025(16)
C38 0.073(3) 0.038(2) 0.0399(19) 0.0085(16) -0.0184(18) -0.0006(19)
C39 0.062(3) 0.036(2) 0.051(2) 0.0138(17) -0.0134(19) -0.0013(18)
C40 0.065(3) 0.0293(18) 0.047(2) -0.0044(16) -0.0085(18) -0.0007(17)
C41 0.055(2) 0.0349(19) 0.0288(16) -0.0003(14) -0.0063(15) -0.0029(17)
C42 0.040(2) 0.079(3) 0.056(2) -0.010(2) -0.0130(18) 0.011(2)
C43 0.045(3) 0.057(3) 0.088(3) -0.009(2) -0.007(2) 0.004(2)
C44 0.076(3) 0.090(4) 0.080(3) -0.041(3) -0.027(3) 0.015(3)
C45 0.084(4) 0.134(5) 0.048(3) 0.004(3) -0.019(2) 0.028(4)
C46 0.066(3) 0.064(3) 0.088(4) 0.010(3) -0.020(3) 0.010(2)
C47 0.043(2) 0.061(3) 0.070(3) -0.021(2) -0.015(2) 0.006(2)

loop_
_atom_type_symbol
_atom_type_description
_atom_type_scat_dispersion_real
_atom_type_scat_dispersion_imag
_atom_type_scat_source
C C 0.0033 0.0016 'International Tables Vol C Tables 4.2.6.8 and 6.1.1.4'
H H 0.0000 0.0000 'International Tables Vol C Tables 4.2.6.8 and 6.1.1.4'
P P 0.1023 0.0942 'International Tables Vol C Tables 4.2.6.8 and 6.1.1.4'
Ni Ni 0.3393 1.1124 'International Tables Vol C Tables 4.2.6.8 and 6.1.1.4'
N N 0.0061 0.0033 'International Tables Vol C Tables 4.2.6.8 and 6.1.1.4'
O O 0.0106 0.0060 'International Tables Vol C Tables 4.2.6.8 and 6.1.1.4'

loop_
_geom_angle_atom_site_label_1
_geom_angle_atom_site_label_2
_geom_angle_atom_site_label_3
_geom_angle
C2 Ni1 C1 110.54(14)
C2 Ni1 P2 105.49(11)
C1 Ni1 P2 108.57(10)
C2 Ni1 P1 104.17(11)
C1 Ni1 P1 117.39(9)
P2 Ni1 P1 110.01(3)
C9 P1 C3 104.60(13)
C9 P1 C15 102.62(13)
C3 P1 C15 98.89(13)
C9 P1 Ni1 112.34(9)
C3 P1 Ni1 110.84(9)
C15 P1 Ni1 125.14(9)
C36 P2 C29 101.47(13)
C36 P2 C30 101.84(13)
C29 P2 C30 105.36(13)
C36 P2 Ni1 108.89(10)
C29 P2 Ni1 119.73(9)
C30 P2 Ni1 117.04(10)
C21 N1 C24 119.6(2)
C21 N1 C20 120.5(2)
C24 N1 C20 117.3(2)
O1 C1 Ni1 171.4(3)
O2 C2 Ni1 178.5(3)
C4 C3 C8 118.4(3)
C4 C3 P1 116.8(2)
C8 C3 P1 124.8(2)
C5 C4 C3 120.7(3)
C5 C4 H4 119.8
C3 C4 H4 119.5
C4 C5 C6 120.4(3)
C4 C5 H5 119.4
C6 C5 H5 120.2
C7 C6 C5 119.5(3)
C7 C6 H6 120.1
C5 C6 H6 120.4
C6 C7 C8 120.5(3)
C6 C7 H7 120.7
C8 C7 H7 118.8
C7 C8 C3 120.5(3)
C7 C8 H8 119.8
C3 C8 H8 119.7
C10 C9 C14 118.2(3)
C10 C9 P1 122.1(2)
C14 C9 P1 119.2(2)
C9 C10 C11 121.0(3)
C9 C10 H10 119.6
C11 C10 H10 119.4
C12 C11 C10 120.1(3)
C12 C11 H11 119.7
C10 C11 H11 120.2
C13 C12 C11 120.0(3)
C13 C12 H12 120.4
C11 C12 H12 119.6
C12 C13 C14 119.8(3)
C12 C13 H13 119.2
C14 C13 H13 121.0
C13 C14 C9 120.8(3)
C13 C14 H14 120.2
C9 C14 H14 119.0
C20 C15 C16 117.5(3)
C20 C15 P1 122.6(2)
C16 C15 P1 119.7(2)
C17 C16 C15 121.4(3)
C17 C16 H16 119.0
C15 C16 H16 119.5
C16 C17 C18 120.4(3)
C16 C17 H17 120.1
C18 C17 H17 119.5
C17 C18 C19 119.2(3)
C17 C18 H18 120.3
C19 C18 H18 120.4
C20 C19 C18 120.9(3)
C20 C19 H19 119.7
C18 C19 H19 119.4
C19 C20 C15 120.5(3)
C19 C20 N1 119.1(3)
C15 C20 N1 120.3(2)
O3 C21 N1 120.8(3)
O3 C21 C22 122.8(3)
N1 C21 C22 116.4(2)
C21 C22 C23 112.6(3)
C21 C22 H22A 110.4
C23 C22 H22A 108.0
C21 C22 H22B 108.6
C23 C22 H22B 107.7
H22A C22 H22B 109.5
C22 C23 H23A 109.2
C22 C23 H23B 109.4
H23A C23 H23B 109.5
C22 C23 H23C 109.8
H23A C23 H23C 109.5
H23B C23 H23C 109.5
C25 C24 C29 120.1(3)
C25 C24 N1 118.2(3)
C29 C24 N1 121.7(3)
C26 C25 C24 121.1(3)
C26 C25 H25 119.6
C24 C25 H25 119.3
C25 C26 C27 119.7(3)
C25 C26 H26 120.2
C27 C26 H26 120.1
C28 C27 C26 119.5(3)
C28 C27 H27 121.2
C26 C27 H27 119.3
C27 C28 C29 122.1(3)
C27 C28 H28 119.4
C29 C28 H28 118.5
C28 C29 C24 117.4(3)
C28 C29 P2 120.0(2)
C24 C29 P2 122.3(2)
C35 C30 C31 118.8(3)
C35 C30 P2 118.1(2)
C31 C30 P2 123.1(2)
C30 C31 C32 120.8(3)
C30 C31 H31 119.4
C32 C31 H31 119.8
C33 C32 C31 120.2(3)
C33 C32 H32 119.3
C31 C32 H32 120.5
C34 C33 C32 119.6(3)
C34 C33 H33 120.7
C32 C33 H33 119.7
C33 C34 C35 120.1(3)
C33 C34 H34 119.6
C35 C34 H34 120.3
C30 C35 C34 120.6(3)
C30 C35 H35 119.6
C34 C35 H35 119.9
C37 C36 C41 117.8(3)
C37 C36 P2 122.9(2)
C41 C36 P2 119.0(2)
C38 C37 C36 121.2(3)
C38 C37 H37 119.0
C36 C37 H37 119.8
C39 C38 C37 120.8(3)
C39 C38 H38 119.3
C37 C38 H38 119.9
C38 C39 C40 119.1(3)
C38 C39 H39 120.1
C40 C39 H39 120.8
C39 C40 C41 120.3(3)
C39 C40 H40 120.0
C41 C40 H40 119.6
C40 C41 C36 120.8(3)
C40 C41 H41 120.0
C36 C41 H41 119.1
C47 C42 C43 120.2(4)
C47 C42 H42 119.2
C43 C42 H42 120.6
C44 C43 C42 120.3(4)
C44 C43 H43 120.3
C42 C43 H43 119.4
C43 C44 C45 119.1(4)
C43 C44 H44 120.2
C45 C44 H44 120.7
C46 C45 C44 119.8(4)
C46 C45 H45 121.0
C44 C45 H45 119.2
C45 C46 C47 119.8(5)
C45 C46 H46 119.6
C47 C46 H46 120.6
C42 C47 C46 120.8(4)
C42 C47 H47 120.7
C46 C47 H47 118.5

loop_
_geom_bond_atom_site_label_1
_geom_bond_atom_site_label_2
_geom_bond_distance
Ni1 C2 1.768(4)
Ni1 C1 1.768(3)
Ni1 P2 2.2139(8)
Ni1 P1 2.2151(8)
P1 C9 1.833(3)
P1 C3 1.837(3)
P1 C15 1.847(3)
P2 C36 1.836(3)
P2 C29 1.839(3)
P2 C30 1.837(3)
O1 C1 1.149(3)
O2 C2 1.151(4)
O3 C21 1.210(3)
N1 C21 1.395(4)
N1 C24 1.444(4)
N1 C20 1.445(3)
C3 C4 1.391(4)
C3 C8 1.397(4)
C4 C5 1.382(4)
C4 H4 0.9601
C5 C6 1.381(5)
C5 H5 0.9600
C6 C7 1.377(5)
C6 H6 0.9600
C7 C8 1.381(4)
C7 H7 0.9600
C8 H8 0.9600
C9 C10 1.387(4)
C9 C14 1.398(4)
C10 C11 1.389(4)
C10 H10 0.9600
C11 C12 1.380(5)
C11 H11 0.9600
C12 C13 1.378(5)
C12 H12 0.9599
C13 C14 1.395(4)
C13 H13 0.9600
C14 H14 0.9599
C15 C20 1.401(4)
C15 C16 1.406(4)
C16 C17 1.378(4)
C16 H16 0.9600
C17 C18 1.380(4)
C17 H17 0.9600
C18 C19 1.387(4)
C18 H18 0.9599
C19 C20 1.385(4)
C19 H19 0.9601
C21 C22 1.505(4)
C22 C23 1.511(4)
C22 H22A 0.9600
C22 H22B 0.9600
C23 H23A 0.9600
C23 H23B 0.9600
C23 H23C 0.9600
C24 C25 1.388(4)
C24 C29 1.404(4)
C25 C26 1.375(4)
C25 H25 0.9601
C26 C27 1.383(5)
C26 H26 0.9598
C27 C28 1.380(5)
C27 H27 0.9599
C28 C29 1.395(4)
C28 H28 0.9601
C30 C35 1.386(4)
C30 C31 1.386(4)
C31 C32 1.385(4)
C31 H31 0.9601
C32 C33 1.381(5)
C32 H32 0.9600
C33 C34 1.382(4)
C33 H33 0.9600
C34 C35 1.390(4)
C34 H34 0.9599
C35 H35 0.9600
C36 C37 1.384(4)
C36 C41 1.394(4)
C37 C38 1.380(4)
C37 H37 0.9601
C38 C39 1.373(5)
C38 H38 0.9599
C39 C40 1.379(5)
C39 H39 0.9600
C40 C41 1.388(4)
C40 H40 0.9599
C41 H41 0.9602
C42 C47 1.348(5)
C42 C43 1.364(5)
C42 H42 0.9600
C43 C44 1.358(6)
C43 H43 0.9600
C44 C45 1.394(7)
C44 H44 0.9602
C45 C46 1.360(7)
C45 H45 0.9600
C46 C47 1.358(6)
C46 H46 0.9599
C47 H47 0.9600
